data_1526265
loop_
_publ_author_name
'Pirovano, C.'
'Islam, M.S.'
'Nowogrocki, G.'
'Mairesse, G.'
'Vannier, R.S.'

_publ_section_title
;
 Modelling the crystal structures of Aurivillius phases
;
_journal_name_full 'Solid State Ionics'
_journal_page_first 115
_journal_page_last 123
_journal_volume 140
_journal_year 2001
_chemical_formula_sum 'Bi2 Ge O5'
_chemical_name_systematic 'Bi2 (Ge O5)'
_space_group_IT_number 36
_symmetry_space_group_name_Hall 'C 2c -2'
_symmetry_space_group_name_H-M 'C m c 21'
_cell_angle_alpha 90
_cell_angle_beta 90
_cell_angle_gamma 90
_cell_formula_units_Z 4
_cell_length_a 15.667
_cell_length_b 5.493
_cell_length_c 5.376
_cell_volume 462.652
_citation_journal_id_ASTM SSIOD3
_cod_data_source_file Pirovano_SSIOD3_2001_1952.cif
_cod_data_source_block Bi2Ge1O5
_cod_original_cell_volume 462.6523
_cod_original_formula_sum 'Bi2 Ge1 O5'
_cod_database_code 1526265

loop_
_symmetry_equiv_pos_as_xyz
x,y,z
-x,-y,z+1/2
-x,y,z
x,-y,z+1/2
x+1/2,y+1/2,z
-x+1/2,-y+1/2,z+1/2
-x+1/2,y+1/2,z
x+1/2,-y+1/2,z+1/2

loop_
_atom_site_label
_atom_site_type_symbol
_atom_site_fract_x
_atom_site_fract_y
_atom_site_fract_z
_atom_site_occupancy
_atom_site_U_iso_or_equiv
Bi1 Bi+3 0.16777 0.21808 0.25 1 0.0
O1 O-2 0 0.579 0.529 1 0.0
O2 O-2 0.0958 0.168 0.666 1 0.0
Ge1 Ge+4 0 0.6862 0.2126 1 0.0
O3 O-2 0.253 0.482 0.475 1 0.0
